data_4088378
loop_
_publ_author_name
'Braunschweig, Holger'
'Dewhurst, Rian D.'
'Schneider, Christoph'

_publ_section_title
;
 Steric Control between Neutral Metal-Only Lewis Pairs and
 Metal-Stabilized Gallenium and Gallinium Cations
;
_journal_issue 7
_journal_name_full Organometallics
_journal_page_first 1002
_journal_paper_doi 10.1021/acs.organomet.6b00045
_journal_volume 35
_journal_year 2016
_chemical_formula_moiety 'C33 H39 Fe N2 O3 P'
_chemical_formula_sum 'C33 H39 Fe N2 O3 P'
_chemical_formula_weight 598.48
_space_group_crystal_system triclinic
_space_group_IT_number 2
_space_group_name_Hall '-P 1'
_space_group_name_H-M_alt 'P -1'
_atom_sites_solution_hydrogens geom
_atom_sites_solution_secondary iterative
_audit_creation_method SHELXL-2014/7
_cell_angle_alpha 85.736(12)
_cell_angle_beta 85.929(17)
_cell_angle_gamma 78.230(19)
_cell_formula_units_Z 2
_cell_length_a 9.396(2)
_cell_length_b 9.9612(16)
_cell_length_c 16.940(2)
_cell_measurement_reflns_used 5646
_cell_measurement_temperature 100(2)
_cell_measurement_theta_max 26.75
_cell_measurement_theta_min 2.35
_cell_volume 1545.3(5)
_computing_cell_refinement 'Saint+ ver. V8.34A (Bruker AXS)'
_computing_data_collection 'APEX2 ver. 2014.9 (Bruker AXS)'
_computing_data_reduction 'Saint+ ver. V8.34A (Bruker AXS)'
_computing_molecular_graphics 'ShelXLe (Huebschle et all, 2011)'
_computing_publication_material 'SHELXL-2014/7 (Sheldrick, 2014)'
_computing_structure_refinement 'SHELXL-2014/7 (Sheldrick, 2014)'
_computing_structure_solution 'SHELXT (Sheldrick, 2012)'
_diffrn_ambient_temperature 100(2)
_diffrn_detector 'CMOS area detector (Photon 100)'
_diffrn_detector_area_resol_mean 8.333
_diffrn_measured_fraction_theta_full 0.987
_diffrn_measured_fraction_theta_max 0.984
_diffrn_measurement_device_type 'Bruker D8 Quest'
_diffrn_measurement_method '\f and \w scans'
_diffrn_radiation_type MoK\a
_diffrn_radiation_wavelength 0.71073
_diffrn_reflns_av_R_equivalents 0.0469
_diffrn_reflns_av_unetI/netI 0.0566
_diffrn_reflns_Laue_measured_fraction_full 0.987
_diffrn_reflns_Laue_measured_fraction_max 0.984
_diffrn_reflns_limit_h_max 11
_diffrn_reflns_limit_h_min -11
_diffrn_reflns_limit_k_max 12
_diffrn_reflns_limit_k_min -12
_diffrn_reflns_limit_l_max 21
_diffrn_reflns_limit_l_min -21
_diffrn_reflns_number 19091
_diffrn_reflns_point_group_measured_fraction_full 0.987
_diffrn_reflns_point_group_measured_fraction_max 0.984
_diffrn_reflns_theta_full 26.000
_diffrn_reflns_theta_max 26.802
_diffrn_reflns_theta_min 2.218
_diffrn_source 'microfocus sealed tube (Incoatec ImS)'
_exptl_absorpt_coefficient_mu 0.575
_exptl_absorpt_correction_T_max 0.7454
_exptl_absorpt_correction_T_min 0.6939
_exptl_absorpt_correction_type multi-scan
_exptl_absorpt_process_details 'SadAbs 2014/5 (Bruker AXS)'
_exptl_crystal_colour colourless
_exptl_crystal_density_diffrn 1.286
_exptl_crystal_description plate
_exptl_crystal_F_000 632
_exptl_crystal_size_max 0.177
_exptl_crystal_size_mid 0.096
_exptl_crystal_size_min 0.047
_refine_diff_density_max 0.436
_refine_diff_density_min -0.384
_refine_diff_density_rms 0.069
_refine_ls_extinction_method none
_refine_ls_goodness_of_fit_ref 1.027
_refine_ls_hydrogen_treatment constr
_refine_ls_matrix_type full
_refine_ls_number_parameters 370
_refine_ls_number_reflns 6504
_refine_ls_number_restraints 0
_refine_ls_restrained_S_all 1.027
_refine_ls_R_factor_all 0.0649
_refine_ls_R_factor_gt 0.0398
_refine_ls_shift/su_max 0.000
_refine_ls_shift/su_mean 0.000
_refine_ls_structure_factor_coef Fsqd
_refine_ls_weighting_details 'w=1/[\s^2^(Fo^2^)+(0.0257P)^2^+1.2469P] where P=(Fo^2^+2Fc^2^)/3'
_refine_ls_weighting_scheme calc
_refine_ls_wR_factor_gt 0.0769
_refine_ls_wR_factor_ref 0.0848
_reflns_Friedel_coverage 0.000
_reflns_number_gt 4965
_reflns_number_total 6504
_reflns_threshold_expression 'I > 2\s(I)'
_cod_data_source_file 3a.cif
_cod_data_source_block 3a
_cod_original_cell_volume 1545.4(5)
_cod_database_code 4088378
_shelx_shelxl_version_number 2014/7
_shelx_space_group_comment
;
The symmetry employed for this shelxl refinement is uniquely defined
by the following loop, which should always be used as a source of
symmetry information in preference to the above space-group names.
They are only intended as comments.
;
_shelx_estimated_absorpt_t_min 0.905
_shelx_estimated_absorpt_t_max 0.973

loop_
_space_group_symop_operation_xyz
'x, y, z'
'-x, -y, -z'

loop_
_atom_site_label
_atom_site_type_symbol
_atom_site_fract_x
_atom_site_fract_y
_atom_site_fract_z
_atom_site_U_iso_or_equiv
_atom_site_adp_type
_atom_site_occupancy
_atom_site_site_symmetry_order
_atom_site_calc_flag
_atom_site_refinement_flags_posn
_atom_site_refinement_flags_adp
Fe1 Fe 0.33013(3) 0.32815(3) 0.32800(2) 0.00988(9) Uani 1 1 d . .
P1 P 0.46593(6) 0.48476(5) 0.31515(3) 0.01216(13) Uani 1 1 d . .
O1 O 0.11397(19) 0.53987(16) 0.24951(9) 0.0250(4) Uani 1 1 d . .
N1 N 0.1581(2) 0.13236(18) 0.27084(10) 0.0158(4) Uani 1 1 d . .
C1 C 0.1970(2) 0.4519(2) 0.27948(12) 0.0150(5) Uani 1 1 d . .
O2 O 0.36740(17) 0.35853(15) 0.49583(8) 0.0173(3) Uani 1 1 d . .
N2 N 0.1438(2) 0.12597(17) 0.39752(10) 0.0127(4) Uani 1 1 d . .
C2 C 0.3446(2) 0.3375(2) 0.43179(13) 0.0123(5) Uani 1 1 d . .
C3 C 0.4780(3) 0.2257(2) 0.27587(12) 0.0147(5) Uani 1 1 d . .
O3 O 0.58352(19) 0.16842(16) 0.24298(9) 0.0233(4) Uani 1 1 d . .
C4 C 0.3891(3) 0.6467(2) 0.35880(14) 0.0205(5) Uani 1 1 d . .
H4A H 0.4589 0.7080 0.3506 0.031 Uiso 1 1 calc R U
H4B H 0.3682 0.6300 0.4158 0.031 Uiso 1 1 calc R U
H4C H 0.2988 0.6896 0.3336 0.031 Uiso 1 1 calc R U
C5 C 0.6415(2) 0.4350(2) 0.35893(13) 0.0193(5) Uani 1 1 d . .
H5A H 0.6973 0.3523 0.3351 0.029 Uiso 1 1 calc R U
H5B H 0.6266 0.4162 0.4162 0.029 Uiso 1 1 calc R U
H5C H 0.6952 0.5098 0.3491 0.029 Uiso 1 1 calc R U
C6 C 0.5158(3) 0.5394(2) 0.21391(13) 0.0220(5) Uani 1 1 d . .
H6A H 0.5676 0.4595 0.1859 0.033 Uiso 1 1 calc R U
H6B H 0.5791 0.6062 0.2146 0.033 Uiso 1 1 calc R U
H6C H 0.4277 0.5819 0.1867 0.033 Uiso 1 1 calc R U
C7 C 0.2054(2) 0.1889(2) 0.33317(12) 0.0111(4) Uani 1 1 d . .
C8 C 0.0713(3) 0.0388(2) 0.29664(13) 0.0241(6) Uani 1 1 d . .
H8 H 0.0264 -0.0124 0.2642 0.029 Uiso 1 1 calc R U
C9 C 0.0626(3) 0.0343(2) 0.37571(13) 0.0214(5) Uani 1 1 d . .
H9 H 0.0109 -0.0209 0.4103 0.026 Uiso 1 1 calc R U
C10 C 0.1835(3) 0.1678(2) 0.18773(12) 0.0148(5) Uani 1 1 d . .
C11 C 0.3062(3) 0.0967(2) 0.14683(13) 0.0171(5) Uani 1 1 d . .
C12 C 0.3294(3) 0.1368(2) 0.06740(13) 0.0212(5) Uani 1 1 d . .
H12 H 0.4150 0.0931 0.0389 0.025 Uiso 1 1 calc R U
C13 C 0.2314(3) 0.2387(2) 0.02862(13) 0.0226(6) Uani 1 1 d . .
C14 C 0.1055(3) 0.2997(2) 0.06998(13) 0.0214(5) Uani 1 1 d . .
H14 H 0.0352 0.3661 0.0430 0.026 Uiso 1 1 calc R U
C15 C 0.0790(3) 0.2662(2) 0.15033(13) 0.0175(5) Uani 1 1 d . .
C16 C 0.4051(3) -0.0268(2) 0.18385(15) 0.0282(6) Uani 1 1 d . .
H16A H 0.3732 -0.1105 0.1721 0.042 Uiso 1 1 calc R U
H16B H 0.4013 -0.0199 0.2414 0.042 Uiso 1 1 calc R U
H16C H 0.5052 -0.0302 0.1621 0.042 Uiso 1 1 calc R U
C17 C 0.2580(4) 0.2779(3) -0.05841(14) 0.0380(7) Uani 1 1 d . .
H17A H 0.3622 0.2755 -0.0701 0.057 Uiso 1 1 calc R U
H17B H 0.2029 0.3708 -0.0710 0.057 Uiso 1 1 calc R U
H17C H 0.2263 0.2128 -0.0905 0.057 Uiso 1 1 calc R U
C18 C -0.0623(3) 0.3300(3) 0.19288(15) 0.0282(6) Uani 1 1 d . .
H18A H -0.1006 0.4201 0.1670 0.042 Uiso 1 1 calc R U
H18B H -0.0452 0.3409 0.2482 0.042 Uiso 1 1 calc R U
H18C H -0.1329 0.2703 0.1911 0.042 Uiso 1 1 calc R U
C19 C 0.1583(2) 0.1458(2) 0.47959(12) 0.0113(4) Uani 1 1 d . .
C20 C 0.0642(2) 0.2536(2) 0.51550(12) 0.0121(4) Uani 1 1 d . .
C21 C 0.0798(2) 0.2689(2) 0.59535(12) 0.0137(5) Uani 1 1 d . .
H21 H 0.0176 0.3423 0.6210 0.016 Uiso 1 1 calc R U
C22 C 0.1838(2) 0.1797(2) 0.63839(12) 0.0138(5) Uani 1 1 d . .
C23 C 0.2719(2) 0.0709(2) 0.60084(12) 0.0148(5) Uani 1 1 d . .
H23 H 0.3417 0.0082 0.6303 0.018 Uiso 1 1 calc R U
C24 C 0.2609(2) 0.0510(2) 0.52133(12) 0.0136(5) Uani 1 1 d . .
C25 C -0.0506(3) 0.3483(2) 0.46944(13) 0.0203(5) Uani 1 1 d . .
H25A H -0.0040 0.3957 0.4252 0.030 Uiso 1 1 calc R U
H25B H -0.1078 0.4161 0.5043 0.030 Uiso 1 1 calc R U
H25C H -0.1149 0.2949 0.4487 0.030 Uiso 1 1 calc R U
C26 C 0.2017(3) 0.1986(2) 0.72470(13) 0.0212(5) Uani 1 1 d . .
H26A H 0.2949 0.2258 0.7300 0.032 Uiso 1 1 calc R U
H26B H 0.1997 0.1120 0.7559 0.032 Uiso 1 1 calc R U
H26C H 0.1219 0.2702 0.7442 0.032 Uiso 1 1 calc R U
C27 C 0.3531(3) -0.0702(2) 0.48190(14) 0.0220(5) Uani 1 1 d . .
H27A H 0.2913 -0.1327 0.4690 0.033 Uiso 1 1 calc R U
H27B H 0.4265 -0.1187 0.5179 0.033 Uiso 1 1 calc R U
H27C H 0.4018 -0.0381 0.4331 0.033 Uiso 1 1 calc R U
C40 C 0.1419(3) 0.7495(3) 0.08960(16) 0.0360(7) Uani 1 1 d . .
H40 H 0.0819 0.7497 0.1372 0.043 Uiso 1 1 calc R U
C41 C 0.1456(4) 0.8705(3) 0.04549(18) 0.0435(8) Uani 1 1 d . .
H41 H 0.0883 0.9546 0.0623 0.052 Uiso 1 1 calc R U
C42 C 0.2337(4) 0.8685(3) -0.02352(18) 0.0546(10) Uani 1 1 d . .
H42 H 0.2361 0.9514 -0.0547 0.066 Uiso 1 1 calc R U
C43 C 0.3178(4) 0.7467(4) -0.04712(18) 0.0545(10) Uani 1 1 d . .
H43 H 0.3792 0.7456 -0.0942 0.065 Uiso 1 1 calc R U
C44 C 0.3127(3) 0.6270(3) -0.00257(18) 0.0455(8) Uani 1 1 d . .
H44 H 0.3706 0.5427 -0.0188 0.055 Uiso 1 1 calc R U
C45 C 0.2246(3) 0.6289(3) 0.06499(16) 0.0377(7) Uani 1 1 d . .
H45 H 0.2207 0.5455 0.0953 0.045 Uiso 1 1 calc R U

loop_
_atom_site_aniso_label
_atom_site_aniso_U_11
_atom_site_aniso_U_22
_atom_site_aniso_U_33
_atom_site_aniso_U_23
_atom_site_aniso_U_13
_atom_site_aniso_U_12
Fe1 0.01065(18) 0.01036(16) 0.00925(15) -0.00035(11) 0.00022(12) -0.00394(12)
P1 0.0126(3) 0.0127(3) 0.0121(3) -0.0013(2) 0.0004(2) -0.0050(2)
O1 0.0231(10) 0.0231(9) 0.0251(9) 0.0031(7) -0.0065(8) 0.0044(8)
N1 0.0208(11) 0.0202(10) 0.0098(9) -0.0005(7) 0.0004(8) -0.0127(8)
C1 0.0153(13) 0.0163(11) 0.0141(11) -0.0019(9) 0.0007(9) -0.0047(10)
O2 0.0217(9) 0.0221(9) 0.0107(8) -0.0022(6) -0.0020(7) -0.0097(7)
N2 0.0153(10) 0.0151(9) 0.0091(9) -0.0006(7) 0.0000(7) -0.0069(8)
C2 0.0092(12) 0.0091(10) 0.0184(12) 0.0010(8) 0.0027(9) -0.0029(8)
C3 0.0192(13) 0.0138(11) 0.0127(11) 0.0011(8) -0.0027(10) -0.0073(10)
O3 0.0211(10) 0.0222(9) 0.0241(9) -0.0055(7) 0.0057(8) 0.0004(7)
C4 0.0222(14) 0.0147(11) 0.0251(13) -0.0059(9) 0.0021(10) -0.0045(10)
C5 0.0158(13) 0.0232(13) 0.0201(12) -0.0039(9) -0.0010(10) -0.0061(10)
C6 0.0263(15) 0.0250(13) 0.0178(12) 0.0029(9) 0.0006(10) -0.0145(11)
C7 0.0131(12) 0.0112(10) 0.0089(10) -0.0012(8) -0.0026(9) -0.0014(9)
C8 0.0325(16) 0.0299(14) 0.0178(12) -0.0022(10) -0.0017(11) -0.0244(12)
C9 0.0272(15) 0.0248(13) 0.0180(12) 0.0009(9) 0.0001(10) -0.0200(11)
C10 0.0202(13) 0.0198(11) 0.0084(10) -0.0020(8) -0.0027(9) -0.0123(10)
C11 0.0200(13) 0.0152(11) 0.0180(11) -0.0055(9) -0.0020(10) -0.0064(10)
C12 0.0239(14) 0.0232(13) 0.0183(12) -0.0103(10) 0.0066(10) -0.0086(10)
C13 0.0339(16) 0.0253(13) 0.0122(11) -0.0025(9) 0.0024(11) -0.0153(11)
C14 0.0282(15) 0.0221(13) 0.0147(11) -0.0001(9) -0.0073(10) -0.0050(11)
C15 0.0165(13) 0.0241(12) 0.0143(11) -0.0056(9) -0.0003(9) -0.0079(10)
C16 0.0327(16) 0.0216(13) 0.0292(14) -0.0061(10) -0.0054(12) 0.0003(11)
C17 0.062(2) 0.0391(16) 0.0146(13) 0.0005(11) 0.0077(13) -0.0182(15)
C18 0.0203(15) 0.0395(15) 0.0246(13) -0.0082(11) -0.0004(11) -0.0036(12)
C19 0.0128(12) 0.0155(11) 0.0076(10) 0.0004(8) 0.0009(9) -0.0086(9)
C20 0.0093(11) 0.0117(11) 0.0156(11) 0.0023(8) 0.0009(9) -0.0049(8)
C21 0.0139(12) 0.0129(11) 0.0148(11) -0.0020(8) 0.0033(9) -0.0050(9)
C22 0.0142(12) 0.0187(12) 0.0106(10) 0.0009(8) 0.0009(9) -0.0093(9)
C23 0.0119(12) 0.0167(11) 0.0158(11) 0.0042(9) -0.0031(9) -0.0034(9)
C24 0.0122(12) 0.0145(11) 0.0151(11) 0.0006(8) 0.0029(9) -0.0066(9)
C25 0.0172(13) 0.0216(12) 0.0208(12) 0.0024(9) -0.0051(10) -0.0008(10)
C26 0.0241(14) 0.0277(13) 0.0135(11) -0.0031(9) -0.0012(10) -0.0082(11)
C27 0.0210(14) 0.0185(12) 0.0246(13) -0.0030(10) 0.0002(10) 0.0004(10)
C40 0.0333(18) 0.0504(19) 0.0279(15) -0.0011(13) -0.0022(13) -0.0173(14)
C41 0.054(2) 0.0359(17) 0.0426(18) -0.0054(14) -0.0179(16) -0.0089(15)
C42 0.096(3) 0.051(2) 0.0328(17) 0.0117(15) -0.0203(18) -0.052(2)
C43 0.064(2) 0.088(3) 0.0286(17) -0.0215(17) 0.0089(16) -0.051(2)
C44 0.041(2) 0.054(2) 0.0440(19) -0.0205(16) -0.0095(15) -0.0066(16)
C45 0.051(2) 0.0358(16) 0.0302(15) 0.0036(12) -0.0191(14) -0.0142(14)

loop_
_atom_type_symbol
_atom_type_description
_atom_type_scat_dispersion_real
_atom_type_scat_dispersion_imag
_atom_type_scat_source
C C 0.0033 0.0016 'International Tables Vol C Tables 4.2.6.8 and 6.1.1.4'
H H 0.0000 0.0000 'International Tables Vol C Tables 4.2.6.8 and 6.1.1.4'
N N 0.0061 0.0033 'International Tables Vol C Tables 4.2.6.8 and 6.1.1.4'
O O 0.0106 0.0060 'International Tables Vol C Tables 4.2.6.8 and 6.1.1.4'
P P 0.1023 0.0942 'International Tables Vol C Tables 4.2.6.8 and 6.1.1.4'
Fe Fe 0.3463 0.8444 'International Tables Vol C Tables 4.2.6.8 and 6.1.1.4'

loop_
_geom_angle_atom_site_label_1
_geom_angle_atom_site_label_2
_geom_angle_atom_site_label_3
_geom_angle
C1 Fe1 C3 122.51(10)
C1 Fe1 C2 118.38(10)
C3 Fe1 C2 117.03(10)
C1 Fe1 C7 91.67(9)
C3 Fe1 C7 94.45(9)
C2 Fe1 C7 98.48(9)
C1 Fe1 P1 86.21(7)
C3 Fe1 P1 84.66(7)
C2 Fe1 P1 84.68(7)
C7 Fe1 P1 176.77(6)
C4 P1 C5 102.51(11)
C4 P1 C6 102.54(11)
C5 P1 C6 102.50(11)
C4 P1 Fe1 116.22(8)
C5 P1 Fe1 115.23(8)
C6 P1 Fe1 115.82(8)
C7 N1 C8 111.76(17)
C7 N1 C10 126.61(17)
C8 N1 C10 121.52(17)
O1 C1 Fe1 175.32(19)
C7 N2 C9 112.13(17)
C7 N2 C19 126.73(16)
C9 N2 C19 121.13(17)
O2 C2 Fe1 169.34(17)
O3 C3 Fe1 172.94(19)
P1 C4 H4A 109.5
P1 C4 H4B 109.5
H4A C4 H4B 109.5
P1 C4 H4C 109.5
H4A C4 H4C 109.5
H4B C4 H4C 109.5
P1 C5 H5A 109.5
P1 C5 H5B 109.5
H5A C5 H5B 109.5
P1 C5 H5C 109.5
H5A C5 H5C 109.5
H5B C5 H5C 109.5
P1 C6 H6A 109.5
P1 C6 H6B 109.5
H6A C6 H6B 109.5
P1 C6 H6C 109.5
H6A C6 H6C 109.5
H6B C6 H6C 109.5
N2 C7 N1 102.45(16)
N2 C7 Fe1 130.02(14)
N1 C7 Fe1 127.53(15)
C9 C8 N1 107.01(19)
C9 C8 H8 126.5
N1 C8 H8 126.5
C8 C9 N2 106.64(19)
C8 C9 H9 126.7
N2 C9 H9 126.7
C15 C10 C11 122.4(2)
C15 C10 N1 118.3(2)
C11 C10 N1 119.2(2)
C12 C11 C10 117.5(2)
C12 C11 C16 120.0(2)
C10 C11 C16 122.3(2)
C13 C12 C11 121.9(2)
C13 C12 H12 119.1
C11 C12 H12 119.1
C14 C13 C12 118.7(2)
C14 C13 C17 120.6(2)
C12 C13 C17 120.6(2)
C13 C14 C15 121.7(2)
C13 C14 H14 119.2
C15 C14 H14 119.2
C10 C15 C14 117.6(2)
C10 C15 C18 122.0(2)
C14 C15 C18 120.4(2)
C11 C16 H16A 109.5
C11 C16 H16B 109.5
H16A C16 H16B 109.5
C11 C16 H16C 109.5
H16A C16 H16C 109.5
H16B C16 H16C 109.5
C13 C17 H17A 109.5
C13 C17 H17B 109.5
H17A C17 H17B 109.5
C13 C17 H17C 109.5
H17A C17 H17C 109.5
H17B C17 H17C 109.5
C15 C18 H18A 109.5
C15 C18 H18B 109.5
H18A C18 H18B 109.5
C15 C18 H18C 109.5
H18A C18 H18C 109.5
H18B C18 H18C 109.5
C20 C19 C24 122.49(19)
C20 C19 N2 118.98(19)
C24 C19 N2 118.43(19)
C19 C20 C21 117.6(2)
C19 C20 C25 120.72(19)
C21 C20 C25 121.7(2)
C22 C21 C20 121.8(2)
C22 C21 H21 119.1
C20 C21 H21 119.1
C21 C22 C23 118.6(2)
C21 C22 C26 121.4(2)
C23 C22 C26 120.0(2)
C22 C23 C24 121.9(2)
C22 C23 H23 119.1
C24 C23 H23 119.1
C23 C24 C19 117.6(2)
C23 C24 C27 121.5(2)
C19 C24 C27 120.94(19)
C20 C25 H25A 109.5
C20 C25 H25B 109.5
H25A C25 H25B 109.5
C20 C25 H25C 109.5
H25A C25 H25C 109.5
H25B C25 H25C 109.5
C22 C26 H26A 109.5
C22 C26 H26B 109.5
H26A C26 H26B 109.5
C22 C26 H26C 109.5
H26A C26 H26C 109.5
H26B C26 H26C 109.5
C24 C27 H27A 109.5
C24 C27 H27B 109.5
H27A C27 H27B 109.5
C24 C27 H27C 109.5
H27A C27 H27C 109.5
H27B C27 H27C 109.5
C45 C40 C41 120.0(3)
C45 C40 H40 120.0
C41 C40 H40 120.0
C40 C41 C42 119.3(3)
C40 C41 H41 120.3
C42 C41 H41 120.3
C43 C42 C41 120.1(3)
C43 C42 H42 119.9
C41 C42 H42 119.9
C44 C43 C42 119.8(3)
C44 C43 H43 120.1
C42 C43 H43 120.1
C45 C44 C43 120.0(3)
C45 C44 H44 120.0
C43 C44 H44 120.0
C44 C45 C40 120.7(3)
C44 C45 H45 119.6
C40 C45 H45 119.6

loop_
_geom_bond_atom_site_label_1
_geom_bond_atom_site_label_2
_geom_bond_distance
Fe1 C1 1.768(2)
Fe1 C3 1.770(2)
Fe1 C2 1.784(2)
Fe1 C7 1.984(2)
Fe1 P1 2.1981(7)
P1 C4 1.816(2)
P1 C5 1.817(2)
P1 C6 1.819(2)
O1 C1 1.160(3)
N1 C7 1.373(3)
N1 C8 1.388(3)
N1 C10 1.441(3)
O2 C2 1.163(2)
N2 C7 1.369(3)
N2 C9 1.388(3)
N2 C19 1.438(3)
C3 O3 1.165(3)
C4 H4A 0.9800
C4 H4B 0.9800
C4 H4C 0.9800
C5 H5A 0.9800
C5 H5B 0.9800
C5 H5C 0.9800
C6 H6A 0.9800
C6 H6B 0.9800
C6 H6C 0.9800
C8 C9 1.334(3)
C8 H8 0.9500
C9 H9 0.9500
C10 C15 1.389(3)
C10 C11 1.392(3)
C11 C12 1.390(3)
C11 C16 1.507(3)
C12 C13 1.384(3)
C12 H12 0.9500
C13 C14 1.383(3)
C13 C17 1.514(3)
C14 C15 1.394(3)
C14 H14 0.9500
C15 C18 1.508(3)
C16 H16A 0.9800
C16 H16B 0.9800
C16 H16C 0.9800
C17 H17A 0.9800
C17 H17B 0.9800
C17 H17C 0.9800
C18 H18A 0.9800
C18 H18B 0.9800
C18 H18C 0.9800
C19 C20 1.392(3)
C19 C24 1.395(3)
C20 C21 1.394(3)
C20 C25 1.502(3)
C21 C22 1.388(3)
C21 H21 0.9500
C22 C23 1.388(3)
C22 C26 1.513(3)
C23 C24 1.390(3)
C23 H23 0.9500
C24 C27 1.505(3)
C25 H25A 0.9800
C25 H25B 0.9800
C25 H25C 0.9800
C26 H26A 0.9800
C26 H26B 0.9800
C26 H26C 0.9800
C27 H27A 0.9800
C27 H27B 0.9800
C27 H27C 0.9800
C40 C45 1.367(4)
C40 C41 1.375(4)
C40 H40 0.9500
C41 C42 1.382(5)
C41 H41 0.9500
C42 C43 1.376(5)
C42 H42 0.9500
C43 C44 1.371(5)
C43 H43 0.9500
C44 C45 1.363(4)
C44 H44 0.9500
C45 H45 0.9500
